data_9008312
loop_
_publ_author_name
'Balic-Zunic T'
'Engel, P.'

_publ_section_title
;
 Crystal structure of synthetic PbTlAs3S6
;
_journal_name_full 'Zeitschrift fur Kristallographie'
_journal_page_first 261
_journal_page_last 269
_journal_volume 165
_journal_year 1983
_chemical_compound_source Synthetic
_chemical_formula_sum 'As3 Pb S6 Tl'
_chemical_name_mineral Edenharterite
_space_group_IT_number 43
_symmetry_space_group_name_Hall 'F 2 -2d'
_symmetry_space_group_name_H-M 'F d d 2'
_cell_angle_alpha 90
_cell_angle_beta 90
_cell_angle_gamma 90
_cell_length_a 47.453
_cell_length_b 15.476
_cell_length_c 5.847
_cell_formula_units_Z 16
_cell_volume 4293.935
_database_code_amcsd 0010861
_exptl_crystal_density_diffrn 5.128
_cod_original_formula_sum 'Pb Tl As3 S6'
_cod_database_code 9008312

loop_
_space_group_symop_operation_xyz
x,y,z
x,1/2+y,1/2+z
1/2+x,y,1/2+z
1/2+x,1/2+y,z
1/4+x,1/4-y,1/4+z
1/4+x,3/4-y,3/4+z
3/4+x,1/4-y,3/4+z
3/4+x,3/4-y,1/4+z
1/4-x,1/4+y,1/4+z
1/4-x,3/4+y,3/4+z
3/4-x,1/4+y,3/4+z
3/4-x,3/4+y,1/4+z
-x,1/2-y,1/2+z
-x,-y,+z
1/2-x,1/2-y,+z
1/2-x,-y,1/2+z

loop_
_atom_site_aniso_label
_atom_site_aniso_U_11
_atom_site_aniso_U_22
_atom_site_aniso_U_33
_atom_site_aniso_U_12
_atom_site_aniso_U_13
_atom_site_aniso_U_23
Pb 0.02167 0.01808 0.01489 0.00037 0.00028 -0.00092
Tl 0.03765 0.03191 0.02650 -0.00409 0.00281 -0.00413
As1 0.01825 0.01577 0.01732 -0.00074 -0.00141 -0.00092
As2 0.01711 0.01213 0.01559 0.00223 -0.00281 0.00046
As3 0.02167 0.01335 0.01559 0.00112 0.00281 -0.00321
S1 0.02510 0.02305 0.01559 -0.00372 0.00000 -0.00229
S2 0.02167 0.01941 0.01732 0.00000 -0.00141 0.00458
S3 0.01939 0.01335 0.02944 -0.00372 0.00000 -0.00458
S4 0.01825 0.01577 0.02078 0.00372 0.00281 0.00000
S5 0.02167 0.01577 0.01732 -0.00372 -0.00141 -0.00229
S6 0.03422 0.02063 0.02252 -0.00744 -0.00703 0.00458

loop_
_atom_site_label
_atom_site_fract_x
_atom_site_fract_y
_atom_site_fract_z
Pb 0.12226 0.02562 0.00000
Tl 0.03043 0.29550 0.18610
As1 0.03380 0.01170 0.11510
As2 0.07577 0.09670 0.55650
As3 0.08313 0.30280 0.76670
S1 0.08070 0.14240 0.19500
S2 0.08130 0.38430 0.45200
S3 0.00450 0.39380 0.61200
S4 0.04680 0.20670 0.67400
S5 0.12140 0.22010 0.70200
S6 0.04020 0.49680 0.99600

loop_
_cod_related_entry_id
_cod_related_entry_database
_cod_related_entry_code
1 AMCSD 0010861
